data_2224109
loop_
_publ_author_name
'Wang, Guan-Hua'
'Li, Zhi-Gang'
'Jia, Heng-Qing'
'Hu, Ning-Hai'
'Xu, Jing-Wei'

_publ_section_title
;<i>catena</i>-Poly[diammonium
 [diaquabis(pyridine-2,4-dicarboxylato-\k^2^<i>N</i>,<i>O</i>^2^)cuprate(II)]
 [[diaquacopper(II)]-\m-pyridine-2,4-dicarboxylato-\k^3^<i>N</i>,<i>O</i>^2^:<i>O</i>^2'^-[tetraaquacadmium(II)]-\m-pyridine-2,4-dicarboxylato-\k^3^<i>O</i>^2^:<i>N</i>,<i>O</i>^2'^]
 hexahydrate]
;
_journal_coeditor_code BG2303
_journal_issue 12
_journal_name_full 'Acta Crystallographica Section E'
_journal_page_first m1568
_journal_page_last m1569
_journal_paper_doi 10.1107/S1600536809046911
_journal_volume 65
_journal_year 2009
_chemical_formula_iupac
;
(N H4)2 [Cu (C7 H3 N O4)2 (H2 O)2] [Cd Cu (C7 H3 N O4)2 (H2 O)6], 6H2 O
;
_chemical_formula_moiety '2(H4 N +), C14 H10 Cu N2 O10 2-, C14 H18 Cd Cu N2 O14, 6(H2 O)'
_chemical_formula_sum 'C28 H48 Cd Cu2 N6 O30'
_chemical_formula_weight 1188.20
_chemical_name_systematic
;
<i>catena</i>-Poly[diammonium
[diaquabis(pyridine-2,4-dicarboxylato-\k^2^<i>N</i>,<i>O</i>^2^)cuprate(II)]
[[diaquacopper(II)]-\m-pyridine-2,4-dicarboxylato-
\k^3^<i>N</i>,<i>O</i>^2^:<i>O</i>^2'^-[tetraaquacadmium(II)]-
\m-pyridine-2,4-dicarboxylato-\k^3^<i>O</i>^2^:<i>N</i>,<i>O</i>^2'^]
hexahydrate]
;
_space_group_IT_number 2
_symmetry_cell_setting triclinic
_symmetry_space_group_name_Hall '-P 1'
_symmetry_space_group_name_H-M 'P -1'
_atom_sites_solution_hydrogens geom
_atom_sites_solution_primary direct
_atom_sites_solution_secondary difmap
_audit_creation_method SHELXL-97
_cell_angle_alpha 102.869(2)
_cell_angle_beta 103.536(2)
_cell_angle_gamma 94.834(2)
_cell_formula_units_Z 1
_cell_length_a 10.4520(19)
_cell_length_b 10.5252(19)
_cell_length_c 10.6733(19)
_cell_measurement_reflns_used 4140
_cell_measurement_temperature 293(2)
_cell_measurement_theta_max 26.06
_cell_measurement_theta_min 2.47
_cell_volume 1101.3(3)
_computing_cell_refinement 'SAINT (Bruker, 2007)'
_computing_data_collection 'SMART (Bruker, 2007)'
_computing_data_reduction 'SAINT (Bruker, 2007)'
_computing_molecular_graphics 'SHELXTL (Sheldrick, 2008)'
_computing_publication_material 'SHELXTL (Sheldrick, 2008)'
_computing_structure_refinement 'SHELXL97 (Sheldrick, 2008)'
_computing_structure_solution 'SHELXS97 (Sheldrick, 2008)'
_diffrn_ambient_temperature 293(2)
_diffrn_measured_fraction_theta_full 0.981
_diffrn_measured_fraction_theta_max 0.969
_diffrn_measurement_device_type 'Bruker SMART APEX CCD'
_diffrn_measurement_method '\f and \w'
_diffrn_radiation_monochromator graphite
_diffrn_radiation_source 'fine-focus sealed tube'
_diffrn_radiation_type MoK\a
_diffrn_radiation_wavelength 0.71073
_diffrn_reflns_av_R_equivalents 0.0109
_diffrn_reflns_av_sigmaI/netI 0.0189
_diffrn_reflns_limit_h_max 8
_diffrn_reflns_limit_h_min -12
_diffrn_reflns_limit_k_max 12
_diffrn_reflns_limit_k_min -12
_diffrn_reflns_limit_l_max 13
_diffrn_reflns_limit_l_min -11
_diffrn_reflns_number 6205
_diffrn_reflns_theta_full 25.00
_diffrn_reflns_theta_max 26.06
_diffrn_reflns_theta_min 2.01
_exptl_absorpt_coefficient_mu 1.542
_exptl_absorpt_correction_T_max 0.785
_exptl_absorpt_correction_T_min 0.720
_exptl_absorpt_correction_type multi-scan
_exptl_absorpt_process_details '(SADABS; Sheldrick, 1996)'
_exptl_crystal_colour blue
_exptl_crystal_density_diffrn 1.792
_exptl_crystal_density_method 'not measured'
_exptl_crystal_description block
_exptl_crystal_F_000 604
_exptl_crystal_size_max 0.22
_exptl_crystal_size_mid 0.20
_exptl_crystal_size_min 0.16
_refine_diff_density_max 0.674
_refine_diff_density_min -0.406
_refine_ls_extinction_method none
_refine_ls_goodness_of_fit_ref 1.051
_refine_ls_hydrogen_treatment mixed
_refine_ls_matrix_type full
_refine_ls_number_parameters 361
_refine_ls_number_reflns 4212
_refine_ls_number_restraints 31
_refine_ls_restrained_S_all 1.051
_refine_ls_R_factor_all 0.0288
_refine_ls_R_factor_gt 0.0261
_refine_ls_shift/su_max 0.004
_refine_ls_shift/su_mean 0.000
_refine_ls_structure_factor_coef Fsqd
_refine_ls_weighting_details 'calc w=1/[\s^2^(Fo^2^)+(0.0412P)^2^+0.7186P] where P=(Fo^2^+2Fc^2^)/3'
_refine_ls_weighting_scheme calc
_refine_ls_wR_factor_gt 0.0705
_refine_ls_wR_factor_ref 0.0727
_reflns_number_gt 3869
_reflns_number_total 4212
_reflns_threshold_expression I>2\s(I)
_cod_data_source_file bg2303.cif
_cod_data_source_block I
_cod_depositor_comments
;
The following automatic conversions were performed:
'_symmetry_cell_setting' value 'Triclinic' changed to 'triclinic'
according to '/home/saulius/struct/CIF-dictionaries/cif_core.dic'
dictionary named 'cif_core.dic' version 2.4.1 from 2010-06-29.

Automatic conversion script
Id: cif_fix_enum 1527 2010-12-29 10:47:43Z saulius 

The following automatic conversions were performed:

'_symmetry_cell_setting' value 'Triclinic' changed to 'triclinic'
according to /home/saulius/struct/CIF-dictionaries/cif_core.dic
dictionary named 'cif_core.dic' version 2.4.1 from 2010-06-29.

Automatic conversion script
Id: cif_fix_values 1715 2011-07-08 13:25:40Z adriana 
;
_cod_database_code 2224109
_cod_database_fobs_code 2224109

loop_
_symmetry_equiv_pos_as_xyz
'x, y, z'
'-x, -y, -z'

loop_
_atom_site_type_symbol
_atom_site_label
_atom_site_fract_x
_atom_site_fract_y
_atom_site_fract_z
_atom_site_U_iso_or_equiv
_atom_site_adp_type
_atom_site_calc_flag
_atom_site_refinement_flags
_atom_site_occupancy
_atom_site_disorder_assembly
_atom_site_disorder_group
Cd Cd1 0.0000 0.0000 0.5000 0.02604(8) Uani d S 1 . .
Cu Cu1 0.5000 0.0000 0.5000 0.02460(10) Uani d S 1 . .
Cu Cu2 0.5000 0.5000 1.0000 0.03268(11) Uani d S 1 . .
N N1 0.44406(17) 0.04440(17) 0.32615(17) 0.0221(4) Uani d . 1 . .
N N2 0.60608(19) 0.56353(19) 0.88835(18) 0.0282(4) Uani d . 1 . .
O O1 0.30942(15) -0.02363(16) 0.48585(15) 0.0281(3) Uani d . 1 . .
O O2 0.11497(15) -0.03483(18) 0.34073(16) 0.0342(4) Uani d . 1 . .
O O3 0.1713(2) -0.0467(2) -0.13119(19) 0.0591(6) Uani d . 1 . .
O O4 0.30140(19) 0.1332(2) -0.12763(17) 0.0439(5) Uani d . 1 . .
O O5 0.35050(16) 0.49779(19) 0.84955(17) 0.0369(4) Uani d . 1 . .
O O6 0.30210(18) 0.5639(2) 0.6633(2) 0.0490(5) Uani d . 1 . .
O O7 0.71230(17) 0.72200(19) 0.51106(18) 0.0391(4) Uani d . 1 . .
O O8 0.89977(16) 0.65182(18) 0.59992(18) 0.0366(4) Uani d . 1 . .
C C1 0.2382(2) -0.0169(2) 0.3746(2) 0.0239(4) Uani d . 1 . .
C C2 0.3115(2) 0.0180(2) 0.2780(2) 0.0227(4) Uani d . 1 . .
C C3 0.2475(2) 0.0220(2) 0.1505(2) 0.0269(5) Uani d . 1 . .
H H3 0.1557 0.0001 0.1186 0.032 Uiso calc R 1 . .
C C4 0.3247(2) 0.0598(2) 0.0707(2) 0.0267(5) Uani d . 1 . .
C C5 0.2599(2) 0.0495(3) -0.0752(2) 0.0327(5) Uani d . 1 . .
C C6 0.4603(2) 0.0970(2) 0.1247(2) 0.0262(5) Uani d . 1 . .
H H6 0.5124 0.1301 0.0763 0.031 Uiso calc R 1 . .
C C7 0.5176(2) 0.0845(2) 0.2518(2) 0.0255(4) Uani d . 1 . .
H H7 0.6094 0.1046 0.2858 0.031 Uiso calc R 1 . .
C C8 0.7820(2) 0.6710(2) 0.5938(2) 0.0280(5) Uani d . 1 . .
C C9 0.7192(2) 0.6332(2) 0.6975(2) 0.0270(5) Uani d . 1 . .
C C10 0.7977(2) 0.6251(3) 0.8193(2) 0.0337(5) Uani d . 1 . .
H H10 0.8898 0.6421 0.8379 0.040 Uiso calc R 1 . .
C C11 0.7380(2) 0.5914(3) 0.9128(2) 0.0340(5) Uani d . 1 . .
H H11 0.7913 0.5882 0.9948 0.041 Uiso calc R 1 . .
C C12 0.5292(2) 0.5726(2) 0.7720(2) 0.0261(5) Uani d . 1 . .
C C13 0.5820(2) 0.6079(2) 0.6751(2) 0.0258(4) Uani d . 1 . .
H H13 0.5262 0.6147 0.5958 0.031 Uiso calc R 1 . .
C C14 0.3820(2) 0.5433(2) 0.7580(2) 0.0305(5) Uani d . 1 . .
O O1W 0.14804(16) 0.17674(17) 0.64065(16) 0.0324(4) Uani d D 1 . .
H H1A 0.202(2) 0.205(3) 0.590(2) 0.039 Uiso d D 1 . .
H H1B 0.201(2) 0.159(3) 0.7184(16) 0.039 Uiso d D 1 . .
O O2W 0.08911(16) -0.15033(17) 0.60774(17) 0.0323(4) Uani d D 1 . .
H H2A 0.121(2) -0.102(2) 0.6985(13) 0.039 Uiso d D 1 . .
H H2B 0.023(2) -0.2214(18) 0.603(2) 0.039 Uiso d D 1 . .
O O3W 0.46396(19) -0.24026(19) 0.37308(18) 0.0397(4) Uani d D 1 . .
H H3A 0.3913(16) -0.275(3) 0.399(3) 0.048 Uiso d D 1 . .
H H3B 0.5449(13) -0.261(3) 0.419(3) 0.048 Uiso d D 1 . .
O O4W 0.4544(2) 0.7280(2) 1.10086(19) 0.0445(4) Uani d D 1 . .
H H4A 0.447(3) 0.731(3) 1.1887(15) 0.053 Uiso d D 1 . .
H H4B 0.5379(17) 0.775(3) 1.106(3) 0.053 Uiso d D 1 . .
O O5W 0.1659(2) -0.2927(2) -0.0551(2) 0.0585(6) Uani d D 1 . .
H H5A 0.2575(14) -0.294(3) -0.016(3) 0.070 Uiso d D 1 . .
H H5B 0.158(3) -0.213(2) -0.084(3) 0.070 Uiso d D 1 . .
O O6W 0.2430(2) 0.6784(2) 0.4538(2) 0.0459(5) Uani d D 1 . .
H H6A 0.260(3) 0.632(2) 0.522(2) 0.055 Uiso d D 1 . .
H H6B 0.210(3) 0.7573(18) 0.488(3) 0.055 Uiso d D 1 . .
O O7W 0.0227(3) -0.2976(3) 0.1422(3) 0.0668(7) Uani d D 1 . .
H H7A 0.033(3) -0.2138(19) 0.202(3) 0.080 Uiso d D 1 . .
H H7B 0.083(3) -0.297(3) 0.088(3) 0.080 Uiso d D 1 . .
N N3 1.0503(2) 0.4588(2) 0.6944(3) 0.0482(6) Uani d D 1 . .
H H31 1.020(2) 0.406(2) 0.749(2) 0.058 Uiso d D 1 . .
H H32 0.9847(18) 0.5165(19) 0.666(2) 0.058 Uiso d D 1 . .
H H33 1.1357(14) 0.5156(19) 0.745(2) 0.058 Uiso d D 1 . .
H H34 1.065(2) 0.4011(19) 0.6132(15) 0.058 Uiso d D 1 . .

loop_
_atom_site_aniso_label
_atom_site_aniso_U_11
_atom_site_aniso_U_22
_atom_site_aniso_U_33
_atom_site_aniso_U_12
_atom_site_aniso_U_13
_atom_site_aniso_U_23
Cd1 0.02452(13) 0.03503(14) 0.02213(13) 0.00417(9) 0.00922(9) 0.01115(9)
Cu1 0.02026(19) 0.0393(2) 0.01908(19) 0.00659(15) 0.00640(15) 0.01509(16)
Cu2 0.0253(2) 0.0519(3) 0.0262(2) -0.00001(18) 0.00792(17) 0.02147(19)
N1 0.0217(9) 0.0281(9) 0.0180(8) 0.0046(7) 0.0060(7) 0.0077(7)
N2 0.0284(10) 0.0354(10) 0.0239(9) 0.0021(8) 0.0081(8) 0.0132(8)
O1 0.0248(8) 0.0418(9) 0.0230(8) 0.0056(7) 0.0091(6) 0.0158(7)
O2 0.0214(8) 0.0579(11) 0.0241(8) 0.0019(7) 0.0082(7) 0.0113(8)
O3 0.0686(15) 0.0667(14) 0.0275(10) -0.0263(12) -0.0090(10) 0.0183(9)
O4 0.0468(11) 0.0582(12) 0.0280(9) -0.0027(9) 0.0038(8) 0.0235(9)
O5 0.0264(9) 0.0565(11) 0.0323(9) -0.0003(8) 0.0089(7) 0.0214(8)
O6 0.0295(9) 0.0816(15) 0.0422(11) 0.0023(9) 0.0037(8) 0.0367(11)
O7 0.0360(9) 0.0528(11) 0.0423(10) 0.0131(8) 0.0178(8) 0.0298(9)
O8 0.0295(9) 0.0450(10) 0.0460(10) 0.0076(7) 0.0177(8) 0.0241(8)
C1 0.0238(11) 0.0291(11) 0.0201(10) 0.0040(8) 0.0076(8) 0.0068(8)
C2 0.0219(10) 0.0292(11) 0.0199(10) 0.0055(8) 0.0077(8) 0.0087(8)
C3 0.0220(11) 0.0375(12) 0.0216(11) 0.0040(9) 0.0047(9) 0.0096(9)
C4 0.0305(12) 0.0319(12) 0.0191(10) 0.0054(9) 0.0063(9) 0.0089(9)
C5 0.0345(13) 0.0440(14) 0.0214(11) 0.0053(11) 0.0069(10) 0.0124(10)
C6 0.0290(11) 0.0314(11) 0.0213(10) 0.0021(9) 0.0110(9) 0.0092(9)
C7 0.0231(11) 0.0322(12) 0.0236(11) 0.0030(9) 0.0088(9) 0.0095(9)
C8 0.0308(12) 0.0278(11) 0.0310(12) 0.0035(9) 0.0139(10) 0.0129(9)
C9 0.0305(12) 0.0263(11) 0.0285(11) 0.0041(9) 0.0127(9) 0.0104(9)
C10 0.0257(12) 0.0453(14) 0.0328(12) 0.0026(10) 0.0090(10) 0.0149(11)
C11 0.0263(12) 0.0498(15) 0.0291(12) 0.0031(10) 0.0058(10) 0.0190(11)
C12 0.0277(11) 0.0267(11) 0.0263(11) 0.0037(9) 0.0092(9) 0.0091(9)
C13 0.0280(11) 0.0299(11) 0.0223(10) 0.0035(9) 0.0085(9) 0.0104(9)
C14 0.0280(12) 0.0377(13) 0.0274(12) 0.0017(10) 0.0076(10) 0.0123(10)
O1W 0.0271(8) 0.0448(10) 0.0260(8) -0.0001(7) 0.0065(7) 0.0126(7)
O2W 0.0289(9) 0.0393(9) 0.0310(9) 0.0019(7) 0.0074(7) 0.0150(7)
O3W 0.0398(10) 0.0460(11) 0.0390(10) 0.0101(8) 0.0139(8) 0.0168(8)
O4W 0.0488(12) 0.0475(11) 0.0367(10) -0.0018(9) 0.0118(9) 0.0120(9)
O5W 0.0555(13) 0.0568(13) 0.0681(15) 0.0083(11) 0.0205(12) 0.0208(11)
O6W 0.0532(12) 0.0450(11) 0.0466(11) 0.0098(9) 0.0174(9) 0.0205(9)
O7W 0.0744(17) 0.0650(15) 0.0564(15) -0.0103(13) 0.0218(13) 0.0085(12)
N3 0.0302(12) 0.0545(15) 0.0682(17) 0.0102(10) 0.0157(11) 0.0277(13)

loop_
_atom_type_symbol
_atom_type_description
_atom_type_scat_dispersion_real
_atom_type_scat_dispersion_imag
_atom_type_scat_source
C C 0.0033 0.0016 'International Tables Vol C Tables 4.2.6.8 and 6.1.1.4'
H H 0.0000 0.0000 'International Tables Vol C Tables 4.2.6.8 and 6.1.1.4'
N N 0.0061 0.0033 'International Tables Vol C Tables 4.2.6.8 and 6.1.1.4'
O O 0.0106 0.0060 'International Tables Vol C Tables 4.2.6.8 and 6.1.1.4'
Cu Cu 0.3201 1.2651 'International Tables Vol C Tables 4.2.6.8 and 6.1.1.4'
Cd Cd -0.8075 1.2024 'International Tables Vol C Tables 4.2.6.8 and 6.1.1.4'

loop_
_geom_angle_atom_site_label_1
_geom_angle_atom_site_label_2
_geom_angle_atom_site_label_3
_geom_angle_site_symmetry_1
_geom_angle_site_symmetry_3
_geom_angle
_geom_angle_publ_flag
O2 Cd1 O2 . 2_556 180.00(6) ?
O2 Cd1 O2W . 2_556 84.25(6) ?
O2 Cd1 O2W 2_556 2_556 95.75(6) ?
O2 Cd1 O2W . . 95.75(6) ?
O2 Cd1 O2W 2_556 . 84.25(6) ?
O2W Cd1 O2W 2_556 . 180.0 ?
O2 Cd1 O1W . . 95.40(6) ?
O2 Cd1 O1W 2_556 . 84.60(6) ?
O2W Cd1 O1W 2_556 . 85.58(6) ?
O2W Cd1 O1W . . 94.42(6) ?
O2 Cd1 O1W . 2_556 84.60(6) ?
O2 Cd1 O1W 2_556 2_556 95.40(6) ?
O2W Cd1 O1W 2_556 2_556 94.43(6) ?
O2W Cd1 O1W . 2_556 85.57(6) ?
O1W Cd1 O1W . 2_556 179.9990(10) ?
O1 Cu1 O1 2_656 . 180.0 ?
O1 Cu1 N1 2_656 . 96.26(7) ?
O1 Cu1 N1 . . 83.74(7) ?
O1 Cu1 N1 2_656 2_656 83.74(7) ?
O1 Cu1 N1 . 2_656 96.26(7) ?
N1 Cu1 N1 . 2_656 180.0 ?
O1 Cu1 O3W 2_656 2_656 85.99(6) ?
O1 Cu1 O3W . 2_656 94.01(6) ?
N1 Cu1 O3W . 2_656 92.15(7) ?
N1 Cu1 O3W 2_656 2_656 87.85(7) ?
O1 Cu1 O3W 2_656 . 94.01(6) ?
O1 Cu1 O3W . . 85.99(6) ?
N1 Cu1 O3W . . 87.85(7) ?
N1 Cu1 O3W 2_656 . 92.15(7) ?
O3W Cu1 O3W 2_656 . 180.00(4) ?
O5 Cu2 O5 . 2_667 180.0 ?
O5 Cu2 N2 . . 83.06(7) ?
O5 Cu2 N2 2_667 . 96.94(7) ?
O5 Cu2 N2 . 2_667 96.95(7) ?
O5 Cu2 N2 2_667 2_667 83.05(7) ?
N2 Cu2 N2 . 2_667 179.9980(10) ?
O5 Cu2 O4W . 2_667 94.09(7) ?
O5 Cu2 O4W 2_667 2_667 85.91(7) ?
N2 Cu2 O4W . 2_667 86.13(7) ?
N2 Cu2 O4W 2_667 2_667 93.87(7) ?
O5 Cu2 O4W . . 85.91(7) ?
O5 Cu2 O4W 2_667 . 94.09(7) ?
N2 Cu2 O4W . . 93.87(7) ?
N2 Cu2 O4W 2_667 . 86.13(7) ?
O4W Cu2 O4W 2_667 . 180.0 ?
C7 N1 C2 . . 119.16(18) ?
C7 N1 Cu1 . . 129.85(15) ?
C2 N1 Cu1 . . 110.76(13) ?
C11 N2 C12 . . 119.09(19) ?
C11 N2 Cu2 . . 128.85(15) ?
C12 N2 Cu2 . . 112.00(15) ?
C1 O1 Cu1 . . 113.79(13) ?
C1 O2 Cd1 . . 119.57(14) ?
C14 O5 Cu2 . . 114.67(15) ?
O2 C1 O1 . . 125.21(19) ?
O2 C1 C2 . . 118.48(18) ?
O1 C1 C2 . . 116.30(18) ?
N1 C2 C3 . . 122.80(19) ?
N1 C2 C1 . . 114.40(18) ?
C3 C2 C1 . . 122.80(19) ?
C2 C3 C4 . . 118.1(2) ?
C2 C3 H3 . . 121.0 ?
C4 C3 H3 . . 121.0 ?
C6 C4 C3 . . 118.78(19) ?
C6 C4 C5 . . 121.7(2) ?
C3 C4 C5 . . 119.4(2) ?
O4 C5 O3 . . 126.5(2) ?
O4 C5 C4 . . 118.3(2) ?
O3 C5 C4 . . 115.1(2) ?
C4 C6 C7 . . 119.3(2) ?
C4 C6 H6 . . 120.3 ?
C7 C6 H6 . . 120.3 ?
N1 C7 C6 . . 121.5(2) ?
N1 C7 H7 . . 119.2 ?
C6 C7 H7 . . 119.2 ?
O8 C8 O7 . . 125.5(2) ?
O8 C8 C9 . . 117.5(2) ?
O7 C8 C9 . . 117.0(2) ?
C13 C9 C10 . . 117.8(2) ?
C13 C9 C8 . . 121.3(2) ?
C10 C9 C8 . . 120.8(2) ?
C11 C10 C9 . . 119.8(2) ?
C11 C10 H10 . . 120.1 ?
C9 C10 H10 . . 120.1 ?
N2 C11 C10 . . 121.8(2) ?
N2 C11 H11 . . 119.1 ?
C10 C11 H11 . . 119.1 ?
N2 C12 C13 . . 122.2(2) ?
N2 C12 C14 . . 114.18(19) ?
C13 C12 C14 . . 123.7(2) ?
C12 C13 C9 . . 119.4(2) ?
C12 C13 H13 . . 120.3 ?
C9 C13 H13 . . 120.3 ?
O6 C14 O5 . . 124.6(2) ?
O6 C14 C12 . . 119.9(2) ?
O5 C14 C12 . . 115.49(19) ?
Cd1 O1W H1A . . 106.3(16) ?
Cd1 O1W H1B . . 114.8(16) ?
H1A O1W H1B . . 110.0(10) ?
Cd1 O2W H2A . . 104.0(16) ?
Cd1 O2W H2B . . 112.0(16) ?
H2A O2W H2B . . 108.0(10) ?
H3A O3W H3B . . 112.0(10) ?
H4A O4W H4B . . 109(3) ?
H5A O5W H5B . . 108(3) ?
H6A O6W H6B . . 108.0(10) ?
H7A O7W H7B . . 110(3) ?
H31 N3 H32 . . 112.0(10) ?
H31 N3 H33 . . 110.0(10) ?
H32 N3 H33 . . 108.0(10) ?
H31 N3 H34 . . 111.0(10) ?
H32 N3 H34 . . 108.0(10) ?
H33 N3 H34 . . 108.0(10) ?

loop_
_geom_bond_atom_site_label_1
_geom_bond_atom_site_label_2
_geom_bond_site_symmetry_2
_geom_bond_distance
_geom_bond_publ_flag
Cd1 O2 . 2.2850(16) ?
Cd1 O2 2_556 2.2850(16) ?
Cd1 O1W . 2.3004(17) ?
Cd1 O2W 2_556 2.2915(17) ?
Cd1 O2W . 2.2915(17) ?
Cd1 O1W 2_556 2.3004(17) ?
Cu1 O1 2_656 1.9523(15) ?
Cu1 O1 . 1.9523(15) ?
Cu1 N1 . 1.9819(17) ?
Cu1 N1 2_656 1.9819(17) ?
Cu1 O3W 2_656 2.539(2) ?
Cu1 O3W . 2.539(2) ?
Cu2 O5 . 1.9553(17) ?
Cu2 O5 2_667 1.9553(17) ?
Cu2 N2 . 1.9862(18) ?
Cu2 N2 2_667 1.9862(18) ?
Cu2 O4W 2_667 2.535(2) ?
Cu2 O4W . 2.535(2) ?
N1 C7 . 1.334(3) ?
N1 C2 . 1.342(3) ?
N2 C11 . 1.336(3) ?
N2 C12 . 1.340(3) ?
O1 C1 . 1.266(3) ?
O2 C1 . 1.239(3) ?
O3 C5 . 1.246(3) ?
O4 C5 . 1.244(3) ?
O5 C14 . 1.275(3) ?
O6 C14 . 1.224(3) ?
O7 C8 . 1.255(3) ?
O8 C8 . 1.253(3) ?
C1 C2 . 1.509(3) ?
C2 C3 . 1.379(3) ?
C3 C4 . 1.397(3) ?
C3 H3 . 0.9300 ?
C4 C6 . 1.384(3) ?
C4 C5 . 1.521(3) ?
C6 C7 . 1.389(3) ?
C6 H6 . 0.9300 ?
C7 H7 . 0.9300 ?
C8 C9 . 1.519(3) ?
C9 C13 . 1.390(3) ?
C9 C10 . 1.389(3) ?
C10 C11 . 1.386(3) ?
C10 H10 . 0.9300 ?
C11 H11 . 0.9300 ?
C12 C13 . 1.385(3) ?
C12 C14 . 1.509(3) ?
C13 H13 . 0.9300 ?
O1W H1A . 0.94(2) ?
O1W H1B . 0.95(2) ?
O2W H2A . 0.950(10) ?
O2W H2B . 0.950(10) ?
O3W H3A . 0.940(10) ?
O3W H3B . 0.940(10) ?
O4W H4A . 0.950(10) ?
O4W H4B . 0.950(10) ?
O5W H5A . 0.950(10) ?
O5W H5B . 0.960(10) ?
O6W H6A . 0.950(10) ?
O6W H6B . 0.96(3) ?
O7W H7A . 0.95(3) ?
O7W H7B . 0.95(3) ?
N3 H31 . 0.98(2) ?
N3 H32 . 0.99(2) ?
N3 H33 . 0.990(10) ?
N3 H34 . 0.99(2) ?

loop_
_geom_hbond_atom_site_label_D
_geom_hbond_atom_site_label_H
_geom_hbond_atom_site_label_A
_geom_hbond_site_symmetry_A
_geom_hbond_distance_DH
_geom_hbond_distance_HA
_geom_hbond_distance_DA
_geom_hbond_angle_DHA
_geom_hbond_publ_flag
O1W H1A O7 2_666 0.94(2) 1.800(10) 2.739(2) 171(2) y
O1W H1B O4 1_556 0.95(2) 1.820(10) 2.769(2) 177(3) y
O2W H2A O3 1_556 0.950(10) 1.720(10) 2.657(3) 168(2) y
O2W H2B O8 1_445 0.950(10) 1.770(10) 2.722(2) 177(2) y
O3W H3A O6W 1_545 0.940(10) 1.840(10) 2.781(3) 172(3) y
O3W H3B O7 1_545 0.940(10) 1.840(10) 2.776(3) 172(3) y
O4W H4A O3W 1_566 0.950(10) 1.890(10) 2.827(3) 169(2) y
O4W H4B O4 2_666 0.950(10) 1.800(10) 2.752(3) 176(2) y
O5W H5A O4W 1_544 0.950(10) 2.100(10) 3.048(3) 170(3) y
O5W H5B O3 . 0.960(10) 1.930(10) 2.882(3) 171(3) y
O6W H6A O6 . 0.950(10) 1.790(10) 2.742(3) 173(3) y
O6W H6B O2W 1_565 0.96(3) 2.14(2) 2.991(3) 147(2) y
O7W H7A O2 . 0.95(3) 2.09(3) 3.009(3) 163(3) y
O7W H7B O5W . 0.95(3) 1.93(3) 2.861(3) 165(4) y
N3 H31 O7W 2_656 0.98(2) 1.90(2) 2.867(3) 174(2) y
N3 H32 O8 . 0.99(2) 1.920(10) 2.886(3) 164(2) y
N3 H33 O5W 1_666 0.990(10) 2.53(2) 3.208(4) 126(2) y
N3 H33 O5 1_655 0.990(10) 2.30(2) 3.131(3) 140(2) y
N3 H33 O6 1_655 0.990(10) 2.19(2) 2.888(3) 126(2) y
N3 H34 O8 2_766 0.99(2) 2.340(10) 3.277(3) 157(2) y
